data_8104550
loop_
_publ_author_name
'Cui, Mengbing'
'Zeng, Yan'
'Li, Yong'
'Chen, Heng'

_publ_section_title
;
 The crystal structure of 6-amino-2-carboxypyridin-1-ium bromide,
 C6H7BrN2O2
;
_journal_issue 6
_journal_name_full 'Zeitschrift f\"ur Kristallographie - New Crystal Structures'
_journal_page_first 1145
_journal_page_last 1146
_journal_paper_doi 10.1515/ncrs-2021-0251
_journal_volume 236
_journal_year 2021
_chemical_formula_moiety 'Br, C6 H7 N2 O2'
_chemical_formula_sum 'C6 H7 Br N2 O2'
_chemical_formula_weight 219.05
_space_group_crystal_system monoclinic
_space_group_IT_number 15
_space_group_name_Hall '-C 2yc'
_space_group_name_H-M_alt 'C 1 2/c 1'
_atom_sites_solution_hydrogens mixed
_cell_angle_alpha 90
_cell_angle_beta 127.291(2)
_cell_angle_gamma 90
_cell_formula_units_Z 8
_cell_length_a 23.7470(19)
_cell_length_b 5.4355(4)
_cell_length_c 15.3336(11)
_cell_measurement_reflns_used 2591
_cell_measurement_temperature 150(2)
_cell_measurement_theta_max 25.65
_cell_measurement_theta_min 3.34
_cell_volume 1574.6(2)
_computing_cell_refinement 'SAINT v8.37A (Bruker, 2015) [1]'
_computing_data_collection 'Bruker APEX-II'
_computing_data_reduction 'SAINT v8.37A (Bruker, 2015) [1]'
_computing_molecular_graphics 'Olex2 1.3 (Dolomanov et al., 2009) [2]'
_computing_publication_material 'Olex2 1.3 (Dolomanov et al., 2009) [2]'
_computing_structure_refinement 'SHELXL 2018/3 (Sheldrick, 2015) [3]'
_computing_structure_solution 'SHELXT 2018/2 (Sheldrick, 2018) [4]'
_diffrn_ambient_temperature 150.0
_diffrn_measured_fraction_theta_full 1.000
_diffrn_measured_fraction_theta_max 0.998
_diffrn_measurement_device_type 'Bruker APEX-II CCD'
_diffrn_measurement_method '\f and \w scans'
_diffrn_radiation_type MoK\a
_diffrn_radiation_wavelength 0.71073
_diffrn_reflns_av_R_equivalents 0.0649
_diffrn_reflns_av_unetI/netI 0.0376
_diffrn_reflns_Laue_measured_fraction_full 1.000
_diffrn_reflns_Laue_measured_fraction_max 0.998
_diffrn_reflns_limit_h_max 29
_diffrn_reflns_limit_h_min -29
_diffrn_reflns_limit_k_max 6
_diffrn_reflns_limit_k_min -6
_diffrn_reflns_limit_l_max 19
_diffrn_reflns_limit_l_min -19
_diffrn_reflns_number 10308
_diffrn_reflns_point_group_measured_fraction_full 1.000
_diffrn_reflns_point_group_measured_fraction_max 0.998
_diffrn_reflns_theta_full 25.242
_diffrn_reflns_theta_max 26.386
_diffrn_reflns_theta_min 2.156
_diffrn_source_current 30.0
_diffrn_source_power 1.5
_diffrn_source_voltage 50.0
_diffrn_standards_number 0
_exptl_absorpt_coefficient_mu 5.171
_exptl_absorpt_correction_T_max 0.0932
_exptl_absorpt_correction_T_min 0.0528
_exptl_absorpt_correction_type multi-scan
_exptl_absorpt_process_details
;
SADABS-2016/2 (Bruker,2016/2) was used for absorption correction.
wR2(int) was 0.1067 before and 0.0583 after correction.
The Ratio of minimum to maximum transmission is 0.5665.
The \l/2 correction factor is Not present.
;
_exptl_crystal_colour colorless
_exptl_crystal_density_diffrn 1.848
_exptl_crystal_description block
_exptl_crystal_F_000 864
_exptl_crystal_size_max 0.2
_exptl_crystal_size_mid 0.15
_exptl_crystal_size_min 0.1
_refine_diff_density_max 0.431
_refine_diff_density_min -0.500
_refine_diff_density_rms 0.114
_refine_ls_extinction_coef .
_refine_ls_extinction_method none
_refine_ls_goodness_of_fit_ref 1.092
_refine_ls_hydrogen_treatment mixed
_refine_ls_matrix_type full
_refine_ls_number_parameters 104
_refine_ls_number_reflns 1605
_refine_ls_number_restraints 0
_refine_ls_restrained_S_all 1.092
_refine_ls_R_factor_all 0.0461
_refine_ls_R_factor_gt 0.0292
_refine_ls_shift/su_max 0.001
_refine_ls_shift/su_mean 0.000
_refine_ls_structure_factor_coef Fsqd
_refine_ls_weighting_details 'w=1/[\s^2^(Fo^2^)+(0.0284P)^2^+3.4883P] where P=(Fo^2^+2Fc^2^)/3'
_refine_ls_weighting_scheme calc
_refine_ls_wR_factor_gt 0.0696
_refine_ls_wR_factor_ref 0.0756
_reflns_Friedel_coverage 0.000
_reflns_Friedel_fraction_full .
_reflns_Friedel_fraction_max .
_reflns_number_gt 1263
_reflns_number_total 1605
_reflns_threshold_expression 'I > 2\s(I)'
_cod_data_source_file suppl_j_ncrs-2021-0251_suppl.cif
_cod_data_source_block 1
_cod_original_sg_symbol_H-M 'C 2/c'
_cod_database_code 8104550
_shelx_space_group_comment
;
The symmetry employed for this shelxl refinement is uniquely defined
by the following loop, which should always be used as a source of
symmetry information in preference to the above space-group names.
They are only intended as comments.
;
_shelx_estimated_absorpt_t_max 0.626
_shelx_estimated_absorpt_t_min 0.424
_olex2_refinement_description
;
1. Fixed Uiso
 At 1.2 times of:
  All C(H) groups, All N(H) groups, All N(H,H) groups
2.a Aromatic/amide H refined with riding coordinates:
 C3(H3), C4(H4), C5(H5), N2(H2)
2.b X=CH2 refined with riding coordinates:
 N1(H1A,H1B)
;
_olex2_submission_special_instructions 'No special instructions were received'

loop_
_space_group_symop_operation_xyz
'x, y, z'
'-x, y, -z+1/2'
'x+1/2, y+1/2, z'
'-x+1/2, y+1/2, -z+1/2'
'-x, -y, -z'
'x, -y, z-1/2'
'-x+1/2, -y+1/2, -z'
'x+1/2, -y+1/2, z-1/2'

loop_
_atom_site_label
_atom_site_type_symbol
_atom_site_fract_x
_atom_site_fract_y
_atom_site_fract_z
_atom_site_U_iso_or_equiv
_atom_site_adp_type
_atom_site_occupancy
_atom_site_site_symmetry_order
_atom_site_calc_flag
_atom_site_refinement_flags_posn
_atom_site_refinement_flags_adp
_atom_site_refinement_flags_occupancy
_atom_site_disorder_assembly
_atom_site_disorder_group
Br1 Br 0.35629(2) 0.70045(7) 0.18186(3) 0.02907(13) Uani 1 1 d . . . . .
C1 C 0.35421(19) 0.2212(7) 0.3494(3) 0.0250(8) Uani 1 1 d . . . . .
C2 C 0.38342(19) 0.3998(7) 0.4415(3) 0.0242(8) Uani 1 1 d . . . . .
C3 C 0.45042(19) 0.4028(7) 0.5351(3) 0.0263(8) Uani 1 1 d . . . . .
H3 H 0.483723 0.281395 0.548937 0.032 Uiso 1 1 calc R U . . .
C4 C 0.46953(19) 0.5918(7) 0.6117(3) 0.0266(8) Uani 1 1 d . . . . .
H4 H 0.516490 0.598262 0.677762 0.032 Uiso 1 1 calc R U . . .
C5 C 0.4222(2) 0.7632(7) 0.5925(3) 0.0262(8) Uani 1 1 d . . . . .
H5 H 0.436086 0.890552 0.644345 0.031 Uiso 1 1 calc R U . . .
C6 C 0.3517(2) 0.7534(6) 0.4950(3) 0.0245(8) Uani 1 1 d . . . . .
H1 H 0.391(3) -0.027(9) 0.325(4) 0.049(17) Uiso 1 1 d . . . . .
N1 N 0.30312(17) 0.9169(6) 0.4716(2) 0.0311(7) Uani 1 1 d . . . . .
H1A H 0.260270 0.907483 0.409111 0.037 Uiso 1 1 calc R U . . .
H1B H 0.313628 1.035041 0.518458 0.037 Uiso 1 1 calc R U . . .
N2 N 0.33528(15) 0.5722(5) 0.4226(2) 0.0231(7) Uani 1 1 d . . . . .
H2 H 0.291958 0.564967 0.361020 0.028 Uiso 1 1 calc R U . . .
O1 O 0.40101(15) 0.0577(5) 0.3690(2) 0.0333(7) Uani 1 1 d . . . . .
O2 O 0.29337(13) 0.2345(5) 0.26787(19) 0.0273(6) Uani 1 1 d . . . . .

loop_
_atom_site_aniso_label
_atom_site_aniso_U_11
_atom_site_aniso_U_22
_atom_site_aniso_U_33
_atom_site_aniso_U_23
_atom_site_aniso_U_13
_atom_site_aniso_U_12
Br1 0.0325(2) 0.0281(2) 0.0245(2) -0.00136(18) 0.01617(16) -0.00039(19)
C1 0.028(2) 0.0249(19) 0.0213(18) 0.0028(15) 0.0145(16) -0.0014(16)
C2 0.0249(19) 0.0254(19) 0.0194(17) 0.0016(15) 0.0120(16) -0.0016(16)
C3 0.025(2) 0.028(2) 0.0206(17) 0.0046(16) 0.0115(16) 0.0020(16)
C4 0.0206(19) 0.035(2) 0.0171(17) 0.0007(16) 0.0076(15) -0.0026(16)
C5 0.0285(19) 0.029(2) 0.0169(17) -0.0008(15) 0.0117(15) -0.0013(16)
C6 0.029(2) 0.022(2) 0.0211(17) 0.0015(14) 0.0150(16) -0.0005(15)
N1 0.0306(18) 0.0304(18) 0.0215(16) -0.0031(14) 0.0101(15) 0.0029(15)
N2 0.0213(16) 0.0239(16) 0.0156(14) 0.0018(12) 0.0068(13) 0.0007(13)
O1 0.0321(16) 0.0333(17) 0.0268(15) -0.0061(13) 0.0138(13) 0.0061(13)
O2 0.0243(14) 0.0283(16) 0.0204(13) -0.0003(11) 0.0090(11) -0.0020(11)

loop_
_atom_type_symbol
_atom_type_description
_atom_type_scat_dispersion_real
_atom_type_scat_dispersion_imag
_atom_type_scat_source
C C 0.0033 0.0016 'International Tables Vol C Tables 4.2.6.8 and 6.1.1.4'
H H 0.0000 0.0000 'International Tables Vol C Tables 4.2.6.8 and 6.1.1.4'
Br Br -0.2901 2.4595 'International Tables Vol C Tables 4.2.6.8 and 6.1.1.4'
O O 0.0106 0.0060 'International Tables Vol C Tables 4.2.6.8 and 6.1.1.4'
N N 0.0061 0.0033 'International Tables Vol C Tables 4.2.6.8 and 6.1.1.4'

loop_
_geom_angle_atom_site_label_1
_geom_angle_atom_site_label_2
_geom_angle_atom_site_label_3
_geom_angle
_geom_angle_site_symmetry_1
_geom_angle_site_symmetry_3
O1 C1 C2 112.4(3) . .
O2 C1 C2 121.2(3) . .
O2 C1 O1 126.4(4) . .
C3 C2 C1 125.8(4) . .
C3 C2 N2 120.9(3) . .
N2 C2 C1 113.3(3) . .
C2 C3 H3 121.0 . .
C2 C3 C4 118.1(4) . .
C4 C3 H3 121.0 . .
C3 C4 H4 119.5 . .
C5 C4 C3 121.0(3) . .
C5 C4 H4 119.5 . .
C4 C5 H5 120.0 . .
C4 C5 C6 120.0(3) . .
C6 C5 H5 120.0 . .
N1 C6 C5 122.7(3) . .
N1 C6 N2 119.8(3) . .
N2 C6 C5 117.5(3) . .
C6 N1 H1A 120.0 . .
C6 N1 H1B 120.0 . .
H1A N1 H1B 120.0 . .
C2 N2 H2 118.8 . .
C6 N2 C2 122.5(3) . .
C6 N2 H2 118.8 . .
C1 O1 H1 117(4) . .

loop_
_geom_bond_atom_site_label_1
_geom_bond_atom_site_label_2
_geom_bond_distance
_geom_bond_site_symmetry_2
C1 C2 1.494(5) .
C1 O1 1.308(5) .
C1 O2 1.211(4) .
C2 C3 1.350(5) .
C2 N2 1.366(5) .
C3 H3 0.9500 .
C3 C4 1.412(5) .
C4 H4 0.9500 .
C4 C5 1.348(5) .
C5 H5 0.9500 .
C5 C6 1.417(5) .
C6 N1 1.322(5) .
C6 N2 1.353(4) .
N1 H1A 0.8800 .
N1 H1B 0.8800 .
N2 H2 0.8800 .
O1 H1 0.73(4) .

loop_
_geom_torsion_atom_site_label_1
_geom_torsion_atom_site_label_2
_geom_torsion_atom_site_label_3
_geom_torsion_atom_site_label_4
_geom_torsion
_geom_torsion_site_symmetry_1
_geom_torsion_site_symmetry_2
_geom_torsion_site_symmetry_3
_geom_torsion_site_symmetry_4
C1 C2 C3 C4 177.6(3) . . . .
C1 C2 N2 C6 -178.6(3) . . . .
C2 C3 C4 C5 0.5(5) . . . .
C3 C2 N2 C6 0.3(5) . . . .
C3 C4 C5 C6 0.9(6) . . . .
C4 C5 C6 N1 -179.7(3) . . . .
C4 C5 C6 N2 -1.7(5) . . . .
C5 C6 N2 C2 1.1(5) . . . .
N1 C6 N2 C2 179.2(3) . . . .
N2 C2 C3 C4 -1.1(5) . . . .
O1 C1 C2 C3 1.3(5) . . . .
O1 C1 C2 N2 -180.0(3) . . . .
O2 C1 C2 C3 -179.2(4) . . . .
O2 C1 C2 N2 -0.4(5) . . . .
